data_4120378
loop_
_publ_author_name
'Michal Jur\'i\<cek'
'Jonathan C. Barnes'
'Edward J. Dale'
'Wei-Guang Liu'
'Nathan L. Strutt'
'Carson J. Bruns'
'Nicolaas A. Vermeulen'
'Kala C. Ghooray'
'Amy A. Sarjeant'
'Charlotte L. Stern'
'Youssry Y. Botros'
'William A. Goddard'
'J. Fraser Stoddart'

_publ_section_title
;
 Ex2Box: Interdependent Modes of Binding in a Two-Nanometer-Long Synthetic
 Receptor
;
_journal_name_full 'Journal of the American Chemical Society'
_journal_page_first 12736
_journal_page_last 12746
_journal_paper_doi 10.1021/ja4052763
_journal_volume 135
_journal_year 2013
_chemical_formula_moiety 'C60 H48 N4, C14 H8 O2, 4(F6 P), 2(C H Cl3)'
_chemical_formula_sum 'C76 H58 Cl6 F24 N4 O2 P4'
_chemical_formula_weight 1851.84
_chemical_name_systematic
;
 ?
;
_space_group_crystal_system monoclinic
_space_group_IT_number 14
_space_group_name_Hall '-P 2ybc'
_space_group_name_H-M_alt 'P 1 21/c 1'
_symmetry_space_group_name_Hall '-P 2ybc'
_symmetry_space_group_name_H-M 'P 1 21/c 1'
_atom_sites_solution_hydrogens geom
_atom_sites_solution_primary direct
_audit_creation_date 2013-04-30
_audit_creation_method
;
  Olex2 1.2
  (compiled Apr 23 2013 17:59:47, GUI svn.r4466)
;
_cell_angle_alpha 90
_cell_angle_beta 95.911(2)
_cell_angle_gamma 90
_cell_formula_units_Z 2
_cell_length_a 9.7902(4)
_cell_length_b 14.1309(6)
_cell_length_c 27.6171(12)
_cell_measurement_reflns_used 9931
_cell_measurement_temperature 100(2)
_cell_measurement_theta_max 30.24
_cell_measurement_theta_min 2.44
_cell_volume 3800.4(3)
_computing_cell_refinement 'SAINT V7.23A (Bruker, 2005)'
_computing_data_collection 'APEX2 V2.1-4 (Bruker, 2007)'
_computing_data_reduction 'Bruker SAINT'
_computing_molecular_graphics
;
O. V. Dolomanov, L. J. Bourhis, R. J. Gildea, J. A. K. Howard and H. Puschmann,
OLEX2: a complete structure solution, refinement and analysis program.
J. Appl. Cryst. (2009). 42, 339-341.
;
_computing_publication_material
;
O. V. Dolomanov, L. J. Bourhis, R. J. Gildea, J. A. K. Howard and H. Puschmann,
OLEX2: a complete structure solution, refinement and analysis program.
J. Appl. Cryst. (2009). 42, 339-341.
;
_computing_structure_refinement
;
SHELXL, G.M. Sheldrick, Acta Cryst.
(2008). A64, 112-122
;
_computing_structure_solution
;
SHELXS, G.M. Sheldrick, Acta Cryst.
(2008). A64, 112-122
;
_diffrn_ambient_temperature 100.0
_diffrn_detector_area_resol_mean 8
_diffrn_measured_fraction_theta_full 0.997
_diffrn_measured_fraction_theta_max 0.993
_diffrn_measurement_device_type 'Bruker Kappa APEX CCD area detector'
_diffrn_measurement_method '\w and \f scans'
_diffrn_radiation_monochromator graphite
_diffrn_radiation_type MoK\a
_diffrn_radiation_wavelength 0.71073
_diffrn_reflns_av_R_equivalents 0.0520
_diffrn_reflns_av_unetI/netI 0.0415
_diffrn_reflns_Laue_measured_fraction_full 0.997
_diffrn_reflns_Laue_measured_fraction_max 0.993
_diffrn_reflns_limit_h_max 13
_diffrn_reflns_limit_h_min -13
_diffrn_reflns_limit_k_max 20
_diffrn_reflns_limit_k_min -19
_diffrn_reflns_limit_l_max 39
_diffrn_reflns_limit_l_min -38
_diffrn_reflns_number 57735
_diffrn_reflns_point_group_measured_fraction_full 0.997
_diffrn_reflns_point_group_measured_fraction_max 0.993
_diffrn_reflns_theta_full 25.242
_diffrn_reflns_theta_max 30.412
_diffrn_reflns_theta_min 1.483
_diffrn_source 'sealed tube'
_diffrn_standards_number 0
_exptl_absorpt_coefficient_mu 0.421
_exptl_absorpt_correction_T_max 0.7460
_exptl_absorpt_correction_T_min 0.6876
_exptl_absorpt_correction_type multi-scan
_exptl_absorpt_process_details
;
SADABS-2008/1 (Bruker,2008) was used for absorption correction.
wR2(int) was 0.0687 before and 0.0575 after correction.
The Ratio of minimum to maximum transmission is 0.9217.
The \l/2 correction factor is 0.0015.
;
_exptl_crystal_colour yellow
_exptl_crystal_density_diffrn 1.618
_exptl_crystal_description needle
_exptl_crystal_F_000 1872
_exptl_crystal_size_max 0.447
_exptl_crystal_size_mid 0.136
_exptl_crystal_size_min 0.124
_refine_diff_density_max 0.738
_refine_diff_density_min -0.703
_refine_diff_density_rms 0.105
_refine_ls_extinction_method none
_refine_ls_goodness_of_fit_ref 1.017
_refine_ls_hydrogen_treatment constr
_refine_ls_matrix_type full
_refine_ls_number_parameters 705
_refine_ls_number_reflns 11430
_refine_ls_number_restraints 651
_refine_ls_restrained_S_all 1.016
_refine_ls_R_factor_all 0.1012
_refine_ls_R_factor_gt 0.0722
_refine_ls_shift/su_max 0.001
_refine_ls_shift/su_mean 0.000
_refine_ls_structure_factor_coef Fsqd
_refine_ls_weighting_details
;
 w=1/[\s^2^(Fo^2^)+(0.1282P)^2^+4.5335P]
 where P=(Fo^2^+2Fc^2^)/3
;
_refine_ls_weighting_scheme calc
_refine_ls_wR_factor_gt 0.2057
_refine_ls_wR_factor_ref 0.2347
_reflns_Friedel_coverage 0.000
_reflns_number_gt 8157
_reflns_number_total 11430
_reflns_threshold_expression 'I > 2\s(I)'
_cod_data_source_file ja4052763_si_011.cif
_cod_data_source_block n2539a
_cod_database_code 4120378
_olex2_refinement_description
;
1. Fixed Uiso
 At 1.2 times of:
  All C(H) groups, All C(H,H) groups
2. others
 Sof(C14A)=Sof(H14A)=Sof(C15A)=Sof(H15A)=Sof(C17A)=Sof(H17A)=Sof(C18A)=
 Sof(H18A)=1-FVAR(1)
 Sof(C14)=Sof(H14)=Sof(C15)=Sof(H15)=Sof(C17)=Sof(H17)=Sof(C18)=Sof(H18)=FVAR(1)
 Sof(F9A)=Sof(F10A)=Sof(F11A)=Sof(F12A)=1-FVAR(2)
 Sof(F9)=Sof(F10)=Sof(F11)=Sof(F12)=FVAR(2)
 Fixed Sof: O1(0.5) O2(0.5) C31(0.5) C32(0.5) H32(0.5) C33(0.5) H33(0.5)
 C34(0.5) C35(0.5) C36(0.5) H36(0.5) C37(0.5) C38(0.5) H38(0.5) C39(0.5)
 H39(0.5) C40(0.5) H40(0.5) C41(0.5) H41(0.5) C42(0.5) C43(0.5) H43(0.5)
 C44(0.5) Cl1(0.5) Cl2(0.5) Cl3(0.5) C45(0.5) H45(0.5) Cl4(0.5) Cl5(0.5)
 Cl6(0.5) C46(0.5) H46(0.5)
3.a Ternary CH refined with riding coordinates:
 C45(H45), C46(H46)
3.b Secondary CH2 refined with riding coordinates:
 C1(H1A,H1B), C24(H24A,H24B)
3.c Aromatic/amide H refined with riding coordinates:
 C2(H2), C3(H3), C5(H5), C6(H6), C8(H8), C9(H9), C11(H11), C12(H12), C14(H14),
 C14A(H14A), C15(H15), C15A(H15A), C17(H17), C17A(H17A), C18(H18), C18A(H18A),
 C20(H20), C21(H21), C22(H22), C23(H23), C26(H26), C27(H27), C29(H29), C30(H30),
  C32(H32), C33(H33), C36(H36), C38(H38), C39(H39), C40(H40), C41(H41), C43(H43)
;
_shelx_estimated_absorpt_t_max 0.950
_shelx_estimated_absorpt_t_min 0.834
_shelx_space_group_comment
;
The symmetry employed for this shelxl refinement is uniquely defined
by the following loop, which should always be used as a source of
symmetry information in preference to the above space-group names.
They are only intended as comments.
;
_shelxl_version_number 2012-9

loop_
_space_group_symop_operation_xyz
'x, y, z'
'-x, y+1/2, -z+1/2'
'-x, -y, -z'
'x, -y-1/2, z-1/2'

loop_
_atom_site_label
_atom_site_type_symbol
_atom_site_fract_x
_atom_site_fract_y
_atom_site_fract_z
_atom_site_U_iso_or_equiv
_atom_site_adp_type
_atom_site_occupancy
_atom_site_site_symmetry_order
_atom_site_calc_flag
_atom_site_refinement_flags_posn
_atom_site_refinement_flags_adp
_atom_site_refinement_flags_occupancy
_atom_site_disorder_assembly
_atom_site_disorder_group
N1 N 1.1393(2) 0.46667(15) 0.63292(7) 0.0265(4) Uani 1 1 d . U . . .
N2 N 0.56238(19) 1.19541(14) 0.24182(8) 0.0240(4) Uani 1 1 d . U . . .
C1 C 1.2100(3) 0.41605(18) 0.67580(9) 0.0301(5) Uani 1 1 d . U . . .
H1A H 1.2743 0.3684 0.6649 0.036 Uiso 1 1 calc R U . . .
H1B H 1.1416 0.3829 0.6937 0.036 Uiso 1 1 calc R U . . .
C2 C 1.0226(3) 0.5141(2) 0.63803(9) 0.0313(5) Uani 1 1 d . U . . .
H2 H 0.9802 0.5079 0.6673 0.038 Uiso 1 1 calc R U . . .
C3 C 0.9640(3) 0.5712(2) 0.60159(9) 0.0305(5) Uani 1 1 d . U . . .
H3 H 0.8812 0.6038 0.6058 0.037 Uiso 1 1 calc R U . . .
C4 C 1.0247(2) 0.58196(17) 0.55841(8) 0.0245(4) Uani 1 1 d . U . . .
C5 C 1.1448(2) 0.52941(17) 0.55402(9) 0.0258(4) Uani 1 1 d . U . . .
H5 H 1.1880 0.5329 0.5248 0.031 Uiso 1 1 calc R U . . .
C6 C 1.1998(2) 0.47349(17) 0.59131(9) 0.0262(4) Uani 1 1 d . U . . .
H6 H 1.2816 0.4390 0.5880 0.031 Uiso 1 1 calc R U . . .
C7 C 0.9671(2) 0.64541(17) 0.51955(8) 0.0251(4) Uani 1 1 d . U . . .
C8 C 0.8297(3) 0.6742(2) 0.51612(10) 0.0366(6) Uani 1 1 d . U . . .
H8 H 0.7716 0.6513 0.5390 0.044 Uiso 1 1 calc R U . . .
C9 C 0.7775(3) 0.7356(2) 0.47984(10) 0.0374(6) Uani 1 1 d . U . . .
H9 H 0.6841 0.7545 0.4784 0.045 Uiso 1 1 calc R U . . .
C10 C 0.8590(2) 0.77004(17) 0.44545(9) 0.0257(4) Uani 1 1 d . U . . .
C11 C 0.9945(3) 0.7384(2) 0.44788(11) 0.0343(6) Uani 1 1 d . U . . .
H11 H 1.0513 0.7592 0.4241 0.041 Uiso 1 1 calc R U . . .
C12 C 1.0475(2) 0.6777(2) 0.48410(11) 0.0333(5) Uani 1 1 d . U . . .
H12 H 1.1403 0.6575 0.4849 0.040 Uiso 1 1 calc R U . . .
C13 C 0.8058(2) 0.83922(17) 0.40813(9) 0.0260(4) Uani 1 1 d . U . . .
C14 C 0.6958(6) 0.9018(5) 0.4180(2) 0.0397(15) Uani 0.580(9) 1 d . U P A 1
H14 H 0.6556 0.8959 0.4477 0.048 Uiso 0.580(9) 1 calc R U P A 1
C14A C 0.6694(6) 0.8593(5) 0.3994(3) 0.0253(14) Uani 0.420(9) 1 d . U P A 2
H14A H 0.6058 0.8252 0.4165 0.030 Uiso 0.420(9) 1 calc R U P A 2
C15 C 0.6484(6) 0.9697(5) 0.3851(2) 0.0372(14) Uani 0.580(9) 1 d . U P A 1
H15 H 0.5768 1.0111 0.3923 0.045 Uiso 0.580(9) 1 calc R U P A 1
C15A C 0.6214(5) 0.9284(5) 0.3663(2) 0.0237(14) Uani 0.420(9) 1 d . U P A 2
H15A H 0.5258 0.9414 0.3618 0.028 Uiso 0.420(9) 1 calc R U P A 2
C16 C 0.7072(2) 0.97806(16) 0.33979(9) 0.0234(4) Uani 1 1 d . U . . .
C17 C 0.8104(5) 0.9163(4) 0.3311(2) 0.0285(10) Uani 0.580(9) 1 d . U P A 1
H17 H 0.8506 0.9205 0.3013 0.034 Uiso 0.580(9) 1 calc R U P A 1
C17A C 0.8480(7) 0.9544(6) 0.3451(3) 0.0282(16) Uani 0.420(9) 1 d . U P A 2
H17A H 0.9089 0.9845 0.3253 0.034 Uiso 0.420(9) 1 calc R U P A 2
C18 C 0.8572(5) 0.8480(4) 0.36476(19) 0.0284(10) Uani 0.580(9) 1 d . U P A 1
H18 H 0.9277 0.8060 0.3571 0.034 Uiso 0.580(9) 1 calc R U P A 1
C18A C 0.8977(6) 0.8877(6) 0.3790(3) 0.0271(15) Uani 0.420(9) 1 d . U P A 2
H18A H 0.9931 0.8737 0.3831 0.032 Uiso 0.420(9) 1 calc R U P A 2
C19 C 0.6565(2) 1.05198(16) 0.30514(9) 0.0228(4) Uani 1 1 d . U . . .
C20 C 0.5296(2) 1.09584(17) 0.30841(9) 0.0251(4) Uani 1 1 d . U . . .
H20 H 0.4737 1.0764 0.3327 0.030 Uiso 1 1 calc R U . . .
C21 C 0.4860(2) 1.16635(17) 0.27681(9) 0.0259(4) Uani 1 1 d . U . . .
H21 H 0.3997 1.1956 0.2796 0.031 Uiso 1 1 calc R U . . .
C22 C 0.6836(3) 1.15316(19) 0.23672(10) 0.0310(5) Uani 1 1 d . U . . .
H22 H 0.7361 1.1729 0.2115 0.037 Uiso 1 1 calc R U . . .
C23 C 0.7318(3) 1.08199(19) 0.26765(11) 0.0322(5) Uani 1 1 d . U . . .
H23 H 0.8172 1.0528 0.2635 0.039 Uiso 1 1 calc R U . . .
C24 C 0.5195(2) 1.27956(17) 0.21168(9) 0.0259(4) Uani 1 1 d . U . . .
H24A H 0.4181 1.2846 0.2077 0.031 Uiso 1 1 calc R U . . .
H24B H 0.5519 1.2735 0.1790 0.031 Uiso 1 1 calc R U . . .
C25 C 0.5814(2) 1.36650(16) 0.23709(8) 0.0225(4) Uani 1 1 d . U . . .
C26 C 0.5217(2) 1.40514(17) 0.27627(9) 0.0256(4) Uani 1 1 d . U . . .
H26 H 0.4359 1.3819 0.2844 0.031 Uiso 1 1 calc R U . . .
C27 C 0.5874(3) 1.47731(18) 0.30337(9) 0.0269(5) Uani 1 1 d . U . . .
H27 H 0.5469 1.5030 0.3303 0.032 Uiso 1 1 calc R U . . .
C28 C 0.7125(2) 1.51252(16) 0.29135(8) 0.0239(4) Uani 1 1 d . U . . .
C29 C 0.7686(2) 1.47724(17) 0.25113(9) 0.0245(4) Uani 1 1 d . U . . .
H29 H 0.8517 1.5031 0.2419 0.029 Uiso 1 1 calc R U . . .
C30 C 0.7038(2) 1.40403(17) 0.22415(8) 0.0234(4) Uani 1 1 d . U . . .
H30 H 0.7433 1.3795 0.1967 0.028 Uiso 1 1 calc R U . . .
O1 O 0.6740(7) 1.0225(6) 0.6080(2) 0.083(2) Uani 0.5 1 d . U P B -1
O2 O 1.0903(7) 0.9343(5) 0.5067(3) 0.0622(15) Uani 0.5 1 d . U P B -1
C31 C 0.7630(15) 1.0010(12) 0.5835(4) 0.063(3) Uani 0.5 1 d . U P B -1
C32 C 0.8640(11) 0.9270(8) 0.5979(3) 0.075(2) Uani 0.5 1 d . U P B -1
H32 H 0.8537 0.8928 0.6269 0.091 Uiso 0.5 1 calc R U P B -1
C33 C 0.9698(11) 0.9039(6) 0.5731(3) 0.066(2) Uani 0.5 1 d . U P B -1
H33 H 1.0318 0.8554 0.5849 0.079 Uiso 0.5 1 calc R U P B -1
C34 C 0.9904(8) 0.9545(5) 0.5269(2) 0.0486(14) Uani 0.5 1 d . U P B -1
C35 C 0.8891(7) 1.0249(6) 0.5088(3) 0.0426(13) Uani 0.5 1 d . U P B -1
C36 C 0.9015(7) 1.0724(5) 0.4645(3) 0.0405(12) Uani 0.5 1 d . U P B -1
H36 H 0.9756 1.0565 0.4463 0.049 Uiso 0.5 1 calc R U P B -1
C37 C 0.8097(6) 1.1411(5) 0.4467(2) 0.0399(12) Uani 0.5 1 d . U P B -1
C38 C 0.8248(6) 1.1889(4) 0.4020(2) 0.0385(11) Uani 0.5 1 d . U P B -1
H38 H 0.8998 1.1756 0.3838 0.046 Uiso 0.5 1 calc R U P B -1
C39 C 0.7399(12) 1.2461(9) 0.3882(5) 0.060(3) Uani 0.5 1 d . U P B -1
H39 H 0.7502 1.2722 0.3571 0.072 Uiso 0.5 1 calc R U P B -1
C40 C 0.6230(9) 1.2825(6) 0.4111(4) 0.0515(19) Uani 0.5 1 d . U P B -1
H40 H 0.5621 1.3296 0.3969 0.062 Uiso 0.5 1 calc R U P B -1
C41 C 0.6111(8) 1.2413(6) 0.4550(3) 0.0535(16) Uani 0.5 1 d . U P B -1
H41 H 0.5408 1.2625 0.4737 0.064 Uiso 0.5 1 calc R U P B -1
C42 C 0.7010(7) 1.1672(6) 0.4740(3) 0.0481(14) Uani 0.5 1 d . U P B -1
C43 C 0.6885(7) 1.1217(6) 0.5184(3) 0.0539(15) Uani 0.5 1 d . U P B -1
H43 H 0.6164 1.1395 0.5370 0.065 Uiso 0.5 1 calc R U P B -1
C44 C 0.7782(7) 1.0519(6) 0.5355(2) 0.0507(14) Uani 0.5 1 d . U P B -1
P1 P 0.93479(8) 0.76988(6) 0.22523(3) 0.0446(2) Uani 1 1 d . U . . .
F1 F 1.02816(18) 0.76697(17) 0.27586(7) 0.0513(5) Uani 1 1 d . U . . .
F2 F 0.8398(3) 0.7710(2) 0.17502(11) 0.0867(9) Uani 1 1 d . U . . .
F3 F 1.0674(2) 0.78152(15) 0.19738(8) 0.0569(5) Uani 1 1 d . U . . .
F4 F 0.9484(3) 0.65715(16) 0.22180(10) 0.0665(6) Uani 1 1 d . U . . .
F5 F 0.80172(17) 0.75857(16) 0.25435(9) 0.0595(6) Uani 1 1 d . U . . .
F6 F 0.9223(2) 0.88215(15) 0.22903(9) 0.0593(6) Uani 1 1 d . U . . .
P2 P 0.38321(7) 0.59146(6) 0.41211(3) 0.03583(18) Uani 1 1 d . U . . .
F7 F 0.48942(19) 0.64099(13) 0.37887(7) 0.0447(4) Uani 1 1 d . U . . .
F8 F 0.2801(2) 0.54240(18) 0.44506(7) 0.0573(6) Uani 1 1 d . U . . .
F9 F 0.4974(4) 0.5155(3) 0.42947(19) 0.0702(12) Uani 0.828(8) 1 d . U P C 1
F9A F 0.4980(15) 0.6160(15) 0.4542(5) 0.060(4) Uani 0.172(8) 1 d . U P C 2
F10 F 0.4302(5) 0.6584(3) 0.45582(12) 0.0784(13) Uani 0.828(8) 1 d . U P C 1
F10A F 0.3263(18) 0.6945(10) 0.4204(7) 0.059(4) Uani 0.172(8) 1 d . U P C 2
F11 F 0.2690(4) 0.6653(3) 0.39300(16) 0.0766(13) Uani 0.828(8) 1 d . U P C 1
F11A F 0.2818(18) 0.5710(15) 0.3679(5) 0.060(4) Uani 0.172(8) 1 d . U P C 2
F12 F 0.3316(4) 0.5242(3) 0.36736(11) 0.0658(11) Uani 0.828(8) 1 d . U P C 1
F12A F 0.459(2) 0.4985(12) 0.4074(7) 0.058(4) Uani 0.172(8) 1 d . U P C 2
Cl1 Cl 0.7923(2) 0.94117(18) 0.62053(10) 0.0727(6) Uani 0.5 1 d . U P D 2
Cl2 Cl 0.5815(3) 0.9637(2) 0.54069(14) 0.0953(9) Uani 0.5 1 d . U P D 2
Cl3 Cl 0.70245(18) 1.12833(14) 0.58862(7) 0.0546(4) Uani 0.5 1 d . U P D 2
C45 C 0.7328(13) 1.0119(10) 0.5702(5) 0.057(3) Uani 0.5 1 d . U P D 2
H45 H 0.8044 1.0131 0.5469 0.068 Uiso 0.5 1 calc R U P D 2
Cl4 Cl 0.5726(5) 1.1727(3) 0.46089(12) 0.1095(11) Uani 0.5 1 d . U P E 2
Cl5 Cl 0.7039(2) 1.27261(19) 0.38543(12) 0.0584(6) Uani 0.5 1 d . U P E 2
Cl6 Cl 0.40788(18) 1.27607(14) 0.38803(7) 0.0525(4) Uani 0.5 1 d . U P E 2
C46 C 0.5677(11) 1.2723(7) 0.4229(4) 0.0580(19) Uani 0.5 1 d . U P E 2
H46 H 0.5765 1.3301 0.4439 0.070 Uiso 0.5 1 calc R U P E 2

loop_
_atom_site_aniso_label
_atom_site_aniso_U_11
_atom_site_aniso_U_22
_atom_site_aniso_U_33
_atom_site_aniso_U_23
_atom_site_aniso_U_13
_atom_site_aniso_U_12
N1 0.0325(9) 0.0228(10) 0.0225(9) -0.0017(7) -0.0046(7) -0.0011(7)
N2 0.0232(8) 0.0190(9) 0.0292(10) -0.0007(7) -0.0003(7) 0.0003(7)
C1 0.0429(13) 0.0199(11) 0.0258(11) 0.0029(9) -0.0052(9) 0.0001(9)
C2 0.0352(12) 0.0345(13) 0.0239(11) -0.0007(10) 0.0015(9) 0.0032(10)
C3 0.0299(11) 0.0369(14) 0.0241(11) -0.0022(10) -0.0007(9) 0.0052(9)
C4 0.0266(10) 0.0242(11) 0.0215(10) -0.0054(8) -0.0030(8) -0.0005(8)
C5 0.0284(10) 0.0247(11) 0.0237(10) -0.0027(9) 0.0001(8) 0.0014(8)
C6 0.0287(10) 0.0243(11) 0.0247(11) -0.0057(9) -0.0028(8) 0.0022(8)
C7 0.0262(10) 0.0256(11) 0.0225(10) -0.0039(8) -0.0018(8) 0.0013(8)
C8 0.0353(12) 0.0479(16) 0.0278(12) 0.0073(11) 0.0088(10) 0.0159(11)
C9 0.0340(12) 0.0492(17) 0.0300(12) 0.0064(11) 0.0081(10) 0.0187(11)
C10 0.0270(10) 0.0241(11) 0.0251(11) -0.0023(8) -0.0020(8) 0.0035(8)
C11 0.0230(10) 0.0371(14) 0.0424(14) 0.0137(11) 0.0015(9) 0.0001(9)
C12 0.0211(10) 0.0367(14) 0.0414(14) 0.0096(11) -0.0005(9) 0.0012(9)
C13 0.0265(10) 0.0239(11) 0.0265(11) -0.0027(9) -0.0022(8) 0.0020(8)
C14 0.051(3) 0.044(3) 0.025(2) 0.003(2) 0.006(2) 0.025(3)
C14A 0.022(2) 0.025(3) 0.029(3) 0.004(3) 0.0022(19) 0.0001(19)
C15 0.041(2) 0.040(3) 0.030(2) 0.000(2) 0.004(2) 0.020(2)
C15A 0.019(2) 0.027(3) 0.024(3) 0.002(2) -0.0020(18) -0.0004(18)
C16 0.0230(9) 0.0201(10) 0.0258(10) -0.0028(8) -0.0030(7) 0.0007(7)
C17 0.028(2) 0.022(2) 0.036(2) -0.0012(18) 0.0050(17) 0.0010(17)
C17A 0.021(2) 0.031(4) 0.033(3) 0.011(3) 0.006(2) 0.002(2)
C18 0.029(2) 0.019(2) 0.037(2) -0.0006(18) 0.0039(17) 0.0039(17)
C18A 0.021(2) 0.027(3) 0.033(3) 0.008(3) 0.003(2) 0.005(2)
C19 0.0219(9) 0.0184(10) 0.0272(11) -0.0033(8) -0.0017(8) -0.0013(7)
C20 0.0231(9) 0.0237(11) 0.0285(11) 0.0000(9) 0.0020(8) 0.0008(8)
C21 0.0208(9) 0.0246(11) 0.0315(12) -0.0003(9) -0.0008(8) 0.0005(8)
C22 0.0290(11) 0.0265(12) 0.0390(13) 0.0046(10) 0.0105(10) 0.0036(9)
C23 0.0249(10) 0.0285(13) 0.0441(14) 0.0072(11) 0.0080(10) 0.0034(9)
C24 0.0281(10) 0.0210(11) 0.0273(11) 0.0013(8) -0.0039(8) -0.0007(8)
C25 0.0237(9) 0.0189(10) 0.0241(10) 0.0021(8) -0.0016(8) 0.0021(7)
C26 0.0262(10) 0.0241(11) 0.0268(11) 0.0032(9) 0.0043(8) 0.0008(8)
C27 0.0334(11) 0.0251(11) 0.0226(11) 0.0017(9) 0.0038(8) 0.0040(9)
C28 0.0295(10) 0.0185(10) 0.0224(10) 0.0019(8) -0.0035(8) 0.0033(8)
C29 0.0241(9) 0.0227(11) 0.0263(11) 0.0022(8) 0.0011(8) 0.0008(8)
C30 0.0237(9) 0.0231(11) 0.0232(10) 0.0002(8) 0.0021(8) 0.0034(8)
O1 0.081(4) 0.121(6) 0.052(3) 0.003(3) 0.028(3) -0.009(4)
O2 0.073(4) 0.063(4) 0.052(4) -0.004(3) 0.014(3) 0.014(3)
C31 0.076(6) 0.076(6) 0.039(4) -0.007(4) 0.020(4) -0.021(4)
C32 0.097(5) 0.088(6) 0.047(4) 0.004(4) 0.036(4) -0.005(4)
C33 0.096(5) 0.056(4) 0.048(4) -0.001(3) 0.020(3) -0.002(4)
C34 0.067(4) 0.044(3) 0.035(3) -0.011(2) 0.007(2) -0.007(3)
C35 0.050(3) 0.044(3) 0.035(3) -0.011(2) 0.010(2) -0.017(2)
C36 0.048(3) 0.044(3) 0.031(3) -0.012(2) 0.010(2) -0.009(2)
C37 0.041(3) 0.044(3) 0.035(2) -0.014(2) 0.008(2) -0.010(2)
C38 0.041(3) 0.039(3) 0.036(3) -0.015(2) 0.002(2) -0.008(2)
C39 0.059(5) 0.068(6) 0.055(4) -0.008(4) 0.007(4) 0.005(4)
C40 0.045(4) 0.047(4) 0.064(4) -0.009(3) 0.011(3) 0.000(3)
C41 0.044(3) 0.056(4) 0.063(4) -0.007(3) 0.017(3) -0.009(3)
C42 0.039(3) 0.060(4) 0.047(3) -0.016(3) 0.009(2) -0.008(2)
C43 0.043(3) 0.074(4) 0.047(3) -0.014(3) 0.014(2) -0.012(3)
C44 0.050(3) 0.067(4) 0.038(3) -0.013(3) 0.015(2) -0.017(3)
P1 0.0378(4) 0.0363(4) 0.0565(5) 0.0182(4) -0.0101(3) -0.0164(3)
F1 0.0292(8) 0.0712(14) 0.0519(11) 0.0101(10) -0.0035(7) -0.0050(8)
F2 0.0903(19) 0.0823(19) 0.0773(17) 0.0278(14) -0.0410(15) -0.0300(15)
F3 0.0692(13) 0.0458(12) 0.0576(12) 0.0051(9) 0.0166(10) -0.0174(10)
F4 0.0761(15) 0.0380(11) 0.0842(17) 0.0139(11) 0.0030(13) -0.0184(10)
F5 0.0262(8) 0.0540(12) 0.0959(16) 0.0340(11) -0.0053(9) -0.0123(8)
F6 0.0586(12) 0.0367(10) 0.0843(16) 0.0190(10) 0.0148(11) -0.0093(9)
P2 0.0327(3) 0.0431(4) 0.0327(4) -0.0025(3) 0.0087(3) -0.0015(3)
F7 0.0455(9) 0.0355(9) 0.0557(11) 0.0093(8) 0.0183(8) 0.0001(7)
F8 0.0481(10) 0.0853(16) 0.0418(10) -0.0017(10) 0.0199(8) -0.0140(10)
F9 0.0502(17) 0.079(2) 0.084(3) 0.042(2) 0.0201(17) 0.0129(15)
F9A 0.040(5) 0.099(9) 0.042(5) -0.002(5) 0.010(4) -0.013(5)
F10 0.085(3) 0.093(3) 0.0584(18) -0.0341(17) 0.0149(17) -0.034(2)
F10A 0.063(7) 0.054(5) 0.063(8) -0.002(4) 0.026(6) 0.005(4)
F11 0.0574(18) 0.096(3) 0.079(2) 0.020(2) 0.0221(17) 0.0377(18)
F11A 0.064(6) 0.075(9) 0.040(5) -0.003(5) 0.001(4) -0.015(5)
F12 0.072(2) 0.080(3) 0.0500(15) -0.0255(16) 0.0278(14) -0.0319(18)
F12A 0.075(8) 0.043(5) 0.063(8) 0.016(5) 0.037(6) 0.007(5)
Cl1 0.0646(12) 0.0704(14) 0.0871(15) 0.0230(12) 0.0280(11) 0.0141(10)
Cl2 0.0749(15) 0.0734(16) 0.133(2) -0.0226(16) -0.0105(15) -0.0098(12)
Cl3 0.0485(8) 0.0552(10) 0.0616(10) 0.0052(8) 0.0131(7) -0.0061(7)
C45 0.051(5) 0.057(5) 0.065(6) 0.006(4) 0.018(4) 0.003(3)
Cl4 0.150(3) 0.101(2) 0.0748(17) 0.0229(16) -0.0029(18) 0.044(2)
Cl5 0.0413(10) 0.0486(13) 0.0818(15) -0.0218(11) -0.0099(10) -0.0050(8)
Cl6 0.0470(8) 0.0628(11) 0.0484(9) -0.0066(8) 0.0086(7) 0.0064(7)
C46 0.071(5) 0.050(4) 0.049(4) -0.009(3) -0.012(4) 0.009(4)

loop_
_atom_type_symbol
_atom_type_description
_atom_type_scat_dispersion_real
_atom_type_scat_dispersion_imag
_atom_type_scat_source
C C 0.0033 0.0016 'International Tables Vol C Tables 4.2.6.8 and 6.1.1.4'
H H 0.0000 0.0000 'International Tables Vol C Tables 4.2.6.8 and 6.1.1.4'
Cl Cl 0.1484 0.1585 'International Tables Vol C Tables 4.2.6.8 and 6.1.1.4'
F F 0.0171 0.0103 'International Tables Vol C Tables 4.2.6.8 and 6.1.1.4'
N N 0.0061 0.0033 'International Tables Vol C Tables 4.2.6.8 and 6.1.1.4'
O O 0.0106 0.0060 'International Tables Vol C Tables 4.2.6.8 and 6.1.1.4'
P P 0.1023 0.0942 'International Tables Vol C Tables 4.2.6.8 and 6.1.1.4'

loop_
_geom_angle_atom_site_label_1
_geom_angle_atom_site_label_2
_geom_angle_atom_site_label_3
_geom_angle
_geom_angle_site_symmetry_1
_geom_angle_site_symmetry_3
C2 N1 C1 119.0(2) . .
C2 N1 C6 120.4(2) . .
C6 N1 C1 120.1(2) . .
C21 N2 C22 120.0(2) . .
C21 N2 C24 120.03(19) . .
C22 N2 C24 119.7(2) . .
N1 C1 H1A 110.0 . .
N1 C1 H1B 110.0 . .
N1 C1 C28 108.7(2) . 3_776
H1A C1 H1B 108.3 . .
C28 C1 H1A 110.0 3_776 .
C28 C1 H1B 110.0 3_776 .
N1 C2 H2 119.6 . .
N1 C2 C3 120.9(2) . .
C3 C2 H2 119.6 . .
C2 C3 H3 119.7 . .
C2 C3 C4 120.6(2) . .
C4 C3 H3 119.7 . .
C3 C4 C5 116.7(2) . .
C3 C4 C7 121.8(2) . .
C5 C4 C7 121.5(2) . .
C4 C5 H5 119.7 . .
C6 C5 C4 120.6(2) . .
C6 C5 H5 119.7 . .
N1 C6 C5 120.7(2) . .
N1 C6 H6 119.7 . .
C5 C6 H6 119.7 . .
C8 C7 C4 121.5(2) . .
C12 C7 C4 120.7(2) . .
C12 C7 C8 117.8(2) . .
C7 C8 H8 119.6 . .
C9 C8 C7 120.8(2) . .
C9 C8 H8 119.6 . .
C8 C9 H9 119.3 . .
C8 C9 C10 121.3(2) . .
C10 C9 H9 119.3 . .
C9 C10 C11 117.7(2) . .
C9 C10 C13 121.6(2) . .
C11 C10 C13 120.8(2) . .
C10 C11 H11 119.3 . .
C12 C11 C10 121.3(2) . .
C12 C11 H11 119.3 . .
C7 C12 H12 119.5 . .
C11 C12 C7 121.0(2) . .
C11 C12 H12 119.5 . .
C14 C13 C10 119.5(3) . .
C14A C13 C10 122.0(3) . .
C14A C13 C18A 117.4(4) . .
C18 C13 C10 122.8(3) . .
C18 C13 C14 117.7(3) . .
C18A C13 C10 120.6(3) . .
C13 C14 H14 119.5 . .
C15 C14 C13 120.9(4) . .
C15 C14 H14 119.5 . .
C13 C14A H14A 119.3 . .
C13 C14A C15A 121.5(5) . .
C15A C14A H14A 119.3 . .
C14 C15 H15 120.1 . .
C14 C15 C16 119.8(4) . .
C16 C15 H15 120.1 . .
C14A C15A H15A 119.0 . .
C16 C15A C14A 122.1(5) . .
C16 C15A H15A 119.0 . .
C15 C16 C19 119.2(3) . .
C15A C16 C17A 118.1(4) . .
C15A C16 C19 122.1(3) . .
C17 C16 C15 117.9(3) . .
C17 C16 C19 122.9(3) . .
C17A C16 C19 119.7(3) . .
C16 C17 H17 119.2 . .
C16 C17 C18 121.6(4) . .
C18 C17 H17 119.2 . .
C16 C17A H17A 119.9 . .
C18A C17A C16 120.2(5) . .
C18A C17A H17A 119.9 . .
C13 C18 C17 122.0(4) . .
C13 C18 H18 119.0 . .
C17 C18 H18 119.0 . .
C13 C18A H18A 119.8 . .
C17A C18A C13 120.5(5) . .
C17A C18A H18A 119.8 . .
C20 C19 C16 121.0(2) . .
C23 C19 C16 122.0(2) . .
C23 C19 C20 116.9(2) . .
C19 C20 H20 119.9 . .
C21 C20 C19 120.3(2) . .
C21 C20 H20 119.9 . .
N2 C21 C20 121.5(2) . .
N2 C21 H21 119.3 . .
C20 C21 H21 119.3 . .
N2 C22 H22 119.7 . .
N2 C22 C23 120.6(2) . .
C23 C22 H22 119.7 . .
C19 C23 H23 119.7 . .
C22 C23 C19 120.7(2) . .
C22 C23 H23 119.7 . .
N2 C24 H24A 110.0 . .
N2 C24 H24B 110.0 . .
N2 C24 C25 108.28(19) . .
H24A C24 H24B 108.4 . .
C25 C24 H24A 110.0 . .
C25 C24 H24B 110.0 . .
C26 C25 C24 120.0(2) . .
C30 C25 C24 120.4(2) . .
C30 C25 C26 119.5(2) . .
C25 C26 H26 120.0 . .
C27 C26 C25 120.0(2) . .
C27 C26 H26 120.0 . .
C26 C27 H27 119.8 . .
C26 C27 C28 120.3(2) . .
C28 C27 H27 119.8 . .
C27 C28 C1 119.7(2) . 3_776
C29 C28 C1 120.5(2) . 3_776
C29 C28 C27 119.7(2) . .
C28 C29 H29 119.9 . .
C28 C29 C30 120.1(2) . .
C30 C29 H29 119.9 . .
C25 C30 H30 119.9 . .
C29 C30 C25 120.3(2) . .
C29 C30 H30 119.9 . .
O1 C31 C32 122.6(11) . .
O1 C31 C44 120.9(13) . .
C32 C31 C44 116.5(10) . .
C31 C32 H32 117.6 . .
C33 C32 C31 124.8(9) . .
C33 C32 H32 117.6 . .
C32 C33 H33 120.0 . .
C32 C33 C34 119.9(9) . .
C34 C33 H33 120.0 . .
O2 C34 C33 117.9(8) . .
O2 C34 C35 123.8(7) . .
C35 C34 C33 118.3(7) . .
C36 C35 C34 120.4(6) . .
C36 C35 C44 117.3(8) . .
C44 C35 C34 122.2(7) . .
C35 C36 H36 118.9 . .
C37 C36 C35 122.1(6) . .
C37 C36 H36 118.9 . .
C36 C37 C38 121.3(6) . .
C36 C37 C42 119.5(6) . .
C42 C37 C38 119.2(7) . .
C37 C38 H38 121.1 . .
C39 C38 C37 117.7(8) . .
C39 C38 H38 121.1 . .
C38 C39 H39 114.6 . .
C38 C39 C40 130.8(12) . .
C40 C39 H39 114.6 . .
C39 C40 H40 123.9 . .
C41 C40 C39 112.2(9) . .
C41 C40 H40 123.9 . .
C40 C41 H41 118.9 . .
C40 C41 C42 122.3(7) . .
C42 C41 H41 118.9 . .
C37 C42 C41 117.6(7) . .
C43 C42 C37 119.0(7) . .
C43 C42 C41 123.5(7) . .
C42 C43 H43 119.3 . .
C44 C43 C42 121.4(6) . .
C44 C43 H43 119.3 . .
C35 C44 C31 118.1(9) . .
C43 C44 C31 121.3(8) . .
C43 C44 C35 120.6(7) . .
F1 P1 F4 89.01(13) . .
F1 P1 F5 88.84(11) . .
F1 P1 F6 90.51(13) . .
F2 P1 F1 178.82(14) . .
F2 P1 F4 90.15(15) . .
F2 P1 F5 90.34(15) . .
F2 P1 F6 90.34(15) . .
F3 P1 F1 90.22(12) . .
F3 P1 F2 90.60(16) . .
F3 P1 F4 89.85(13) . .
F3 P1 F5 179.02(14) . .
F3 P1 F6 90.05(11) . .
F4 P1 F5 90.41(13) . .
F6 P1 F4 179.50(16) . .
F6 P1 F5 89.68(12) . .
F8 P2 F7 179.46(13) . .
F8 P2 F9 90.07(17) . .
F8 P2 F12 90.85(14) . .
F9 P2 F7 89.43(15) . .
F9 P2 F12 89.3(2) . .
F9A P2 F7 82.6(5) . .
F9A P2 F8 97.0(5) . .
F9A P2 F10A 85.8(10) . .
F10 P2 F7 91.21(16) . .
F10 P2 F8 88.60(16) . .
F10 P2 F9 91.9(2) . .
F10 P2 F11 90.0(2) . .
F10 P2 F12 178.6(2) . .
F10A P2 F7 86.6(5) . .
F10A P2 F8 93.7(5) . .
F11 P2 F7 89.93(15) . .
F11 P2 F8 90.57(16) . .
F11 P2 F9 177.9(2) . .
F11 P2 F12 88.7(2) . .
F11A P2 F7 91.8(6) . .
F11A P2 F8 88.6(6) . .
F11A P2 F9A 174.3(8) . .
F11A P2 F10A 94.6(10) . .
F12 P2 F7 89.35(13) . .
F12A P2 F7 88.7(6) . .
F12A P2 F8 90.9(6) . .
F12A P2 F9A 86.3(10) . .
F12A P2 F10A 171.3(10) . .
F12A P2 F11A 92.9(10) . .
C45 Cl2 Cl4 143.6(4) . 3_676
Cl1 C45 H45 108.7 . .
Cl2 C45 Cl1 110.0(8) . .
Cl2 C45 Cl3 109.8(6) . .
Cl2 C45 H45 108.7 . .
Cl3 C45 Cl1 110.9(8) . .
Cl3 C45 H45 108.7 . .
Cl4 C46 Cl5 112.1(5) . .
Cl4 C46 H46 108.2 . .
Cl5 C46 H46 108.2 . .
Cl6 C46 Cl4 108.7(6) . .
Cl6 C46 Cl5 111.3(5) . .
Cl6 C46 H46 108.2 . .

loop_
_geom_bond_atom_site_label_1
_geom_bond_atom_site_label_2
_geom_bond_distance
_geom_bond_site_symmetry_2
N1 C1 1.491(3) .
N1 C2 1.345(3) .
N1 C6 1.349(3) .
N2 C21 1.346(3) .
N2 C22 1.349(3) .
N2 C24 1.487(3) .
C1 H1A 0.9900 .
C1 H1B 0.9900 .
C1 C28 1.509(3) 3_776
C2 H2 0.9500 .
C2 C3 1.369(4) .
C3 H3 0.9500 .
C3 C4 1.395(3) .
C4 C5 1.406(3) .
C4 C7 1.466(3) .
C5 H5 0.9500 .
C5 C6 1.364(3) .
C6 H6 0.9500 .
C7 C8 1.399(3) .
C7 C12 1.395(3) .
C8 H8 0.9500 .
C8 C9 1.383(4) .
C9 H9 0.9500 .
C9 C10 1.390(4) .
C10 C11 1.395(3) .
C10 C13 1.476(3) .
C11 H11 0.9500 .
C11 C12 1.378(4) .
C12 H12 0.9500 .
C13 C14 1.441(5) .
C13 C14A 1.361(6) .
C13 C18 1.352(5) .
C13 C18A 1.441(7) .
C14 H14 0.9500 .
C14 C15 1.368(7) .
C14A H14A 0.9500 .
C14A C15A 1.387(8) .
C15 H15 0.9500 .
C15 C16 1.435(6) .
C15A H15A 0.9500 .
C15A C16 1.363(6) .
C16 C17 1.376(5) .
C16 C17A 1.412(6) .
C16 C19 1.468(3) .
C17 H17 0.9500 .
C17 C18 1.384(7) .
C17A H17A 0.9500 .
C17A C18A 1.382(8) .
C18 H18 0.9500 .
C18A H18A 0.9500 .
C19 C20 1.400(3) .
C19 C23 1.397(3) .
C20 H20 0.9500 .
C20 C21 1.364(3) .
C21 H21 0.9500 .
C22 H22 0.9500 .
C22 C23 1.371(4) .
C23 H23 0.9500 .
C24 H24A 0.9900 .
C24 H24B 0.9900 .
C24 C25 1.511(3) .
C25 C26 1.393(3) .
C25 C30 1.390(3) .
C26 H26 0.9500 .
C26 C27 1.383(4) .
C27 H27 0.9500 .
C27 C28 1.394(3) .
C28 C1 1.509(3) 3_776
C28 C29 1.382(3) .
C29 H29 0.9500 .
C29 C30 1.390(3) .
C30 H30 0.9500 .
O1 C31 1.195(16) .
O2 C34 1.209(9) .
C31 C32 1.466(18) .
C31 C44 1.530(14) .
C32 H32 0.9500 .
C32 C33 1.339(12) .
C33 H33 0.9500 .
C33 C34 1.493(11) .
C34 C35 1.456(12) .
C35 C36 1.412(10) .
C35 C44 1.425(9) .
C36 H36 0.9500 .
C36 C37 1.379(10) .
C37 C38 1.429(9) .
C37 C42 1.415(8) .
C38 H38 0.9500 .
C38 C39 1.193(13) .
C39 H39 0.9500 .
C39 C40 1.457(13) .
C40 H40 0.9500 .
C40 C41 1.361(13) .
C41 H41 0.9500 .
C41 C42 1.432(13) .
C42 C43 1.401(11) .
C43 H43 0.9500 .
C43 C44 1.372(12) .
P1 F1 1.590(2) .
P1 F2 1.588(3) .
P1 F3 1.585(2) .
P1 F4 1.602(2) .
P1 F5 1.608(2) .
P1 F6 1.595(2) .
P2 F7 1.6158(18) .
P2 F8 1.586(2) .
P2 F9 1.588(3) .
P2 F9A 1.569(13) .
P2 F10 1.565(3) .
P2 F10A 1.584(14) .
P2 F11 1.580(3) .
P2 F11A 1.521(15) .
P2 F12 1.599(3) .
P2 F12A 1.520(17) .
Cl1 C45 1.761(11) .
Cl2 C45 1.754(15) .
Cl2 Cl4 2.445(6) 3_676
Cl3 C45 1.756(14) .
C45 H45 1.0000 .
Cl4 C46 1.754(11) .
Cl5 C46 1.769(12) .
Cl6 C46 1.751(10) .
C46 H46 1.0000 .

loop_
_geom_torsion_atom_site_label_1
_geom_torsion_atom_site_label_2
_geom_torsion_atom_site_label_3
_geom_torsion_atom_site_label_4
_geom_torsion
_geom_torsion_site_symmetry_1
_geom_torsion_site_symmetry_4
N1 C2 C3 C4 -0.4(4) . .
N2 C22 C23 C19 -0.2(4) . .
N2 C24 C25 C26 -78.7(3) . .
N2 C24 C25 C30 96.3(2) . .
C1 N1 C2 C3 171.6(2) . .
C1 N1 C6 C5 -171.7(2) . .
C1 C28 C29 C30 172.9(2) 3_776 .
C2 N1 C1 C28 -78.1(3) . 3_776
C2 N1 C6 C5 0.9(4) . .
C2 C3 C4 C5 1.9(4) . .
C2 C3 C4 C7 -177.7(2) . .
C3 C4 C5 C6 -2.1(4) . .
C3 C4 C7 C8 -20.9(4) . .
C3 C4 C7 C12 160.3(3) . .
C4 C5 C6 N1 0.7(4) . .
C4 C7 C8 C9 178.7(3) . .
C4 C7 C12 C11 -179.1(3) . .
C5 C4 C7 C8 159.5(3) . .
C5 C4 C7 C12 -19.2(4) . .
C6 N1 C1 C28 94.6(3) . 3_776
C6 N1 C2 C3 -1.0(4) . .
C7 C4 C5 C6 177.5(2) . .
C7 C8 C9 C10 0.5(5) . .
C8 C7 C12 C11 2.1(4) . .
C8 C9 C10 C11 1.9(5) . .
C8 C9 C10 C13 -176.9(3) . .
C9 C10 C11 C12 -2.2(4) . .
C9 C10 C13 C14 26.6(5) . .
C9 C10 C13 C14A -12.6(6) . .
C9 C10 C13 C18 -154.5(4) . .
C9 C10 C13 C18A 168.0(5) . .
C10 C11 C12 C7 0.2(5) . .
C10 C13 C14 C15 176.9(5) . .
C10 C13 C14A C15A 176.2(5) . .
C10 C13 C18 C17 -176.9(4) . .
C10 C13 C18A C17A -178.1(6) . .
C11 C10 C13 C14 -152.1(4) . .
C11 C10 C13 C14A 168.6(5) . .
C11 C10 C13 C18 26.8(5) . .
C11 C10 C13 C18A -10.8(5) . .
C12 C7 C8 C9 -2.5(4) . .
C13 C10 C11 C12 176.6(3) . .
C13 C14 C15 C16 1.0(10) . .
C13 C14A C15A C16 1.6(10) . .
C14 C13 C14A C15A 80.1(8) . .
C14 C13 C18 C17 2.1(7) . .
C14 C13 C18A C17A -33.3(8) . .
C14 C15 C16 C15A 75.9(7) . .
C14 C15 C16 C17 0.1(8) . .
C14 C15 C16 C17A -33.1(8) . .
C14 C15 C16 C19 -179.2(5) . .
C14A C13 C14 C15 -78.6(7) . .
C14A C13 C18 C17 36.1(6) . .
C14A C13 C18A C17A 2.5(9) . .
C14A C15A C16 C15 -83.6(8) . .
C14A C15A C16 C17 33.5(8) . .
C14A C15A C16 C17A 3.1(9) . .
C14A C15A C16 C19 -179.2(5) . .
C15 C16 C17 C18 -0.1(7) . .
C15 C16 C17A C18A 31.4(9) . .
C15 C16 C19 C20 -18.4(5) . .
C15 C16 C19 C23 161.5(4) . .
C15A C16 C17 C18 -33.8(6) . .
C15A C16 C17A C18A -4.8(10) . .
C15A C16 C19 C20 20.6(5) . .
C15A C16 C19 C23 -159.5(5) . .
C16 C17 C18 C13 -1.0(8) . .
C16 C17A C18A C13 2.1(11) . .
C16 C19 C20 C21 178.1(2) . .
C16 C19 C23 C22 -178.1(2) . .
C17 C16 C17A C18A -77.4(9) . .
C17 C16 C19 C20 162.4(4) . .
C17 C16 C19 C23 -17.8(5) . .
C17A C16 C17 C18 85.3(8) . .
C17A C16 C19 C20 -161.7(5) . .
C17A C16 C19 C23 18.2(6) . .
C18 C13 C14 C15 -2.1(8) . .
C18 C13 C14A C15A -36.4(8) . .
C18 C13 C18A C17A 77.9(8) . .
C18A C13 C14 C15 31.7(8) . .
C18A C13 C14A C15A -4.4(9) . .
C18A C13 C18 C17 -80.6(7) . .
C19 C16 C17 C18 179.2(4) . .
C19 C16 C17A C18A 177.4(6) . .
C19 C20 C21 N2 0.2(4) . .
C20 C19 C23 C22 1.8(4) . .
C21 N2 C22 C23 -1.5(4) . .
C21 N2 C24 C25 88.9(3) . .
C22 N2 C21 C20 1.5(4) . .
C22 N2 C24 C25 -85.7(3) . .
C23 C19 C20 C21 -1.8(4) . .
C24 N2 C21 C20 -173.0(2) . .
C24 N2 C22 C23 173.0(2) . .
C24 C25 C26 C27 172.0(2) . .
C24 C25 C30 C29 -172.7(2) . .
C25 C26 C27 C28 0.8(4) . .
C26 C25 C30 C29 2.3(3) . .
C26 C27 C28 C1 -173.7(2) . 3_776
C26 C27 C28 C29 2.2(4) . .
C27 C28 C29 C30 -3.0(3) . .
C28 C29 C30 C25 0.7(3) . .
C30 C25 C26 C27 -3.0(3) . .
O1 C31 C32 C33 -176.1(12) . .
O1 C31 C44 C35 178.0(11) . .
O1 C31 C44 C43 -1.8(17) . .
O2 C34 C35 C36 1.9(11) . .
O2 C34 C35 C44 -175.2(7) . .
C31 C32 C33 C34 -0.6(16) . .
C32 C31 C44 C35 -0.8(14) . .
C32 C31 C44 C43 179.4(9) . .
C32 C33 C34 O2 177.0(9) . .
C32 C33 C34 C35 -3.2(12) . .
C33 C34 C35 C36 -177.9(7) . .
C33 C34 C35 C44 5.0(10) . .
C34 C35 C36 C37 -178.4(6) . .
C34 C35 C44 C31 -3.0(11) . .
C34 C35 C44 C43 176.8(7) . .
C35 C36 C37 C38 179.5(6) . .
C35 C36 C37 C42 1.7(9) . .
C36 C35 C44 C31 179.9(8) . .
C36 C35 C44 C43 -0.3(10) . .
C36 C37 C38 C39 178.4(9) . .
C36 C37 C42 C41 177.7(6) . .
C36 C37 C42 C43 -0.8(9) . .
C37 C38 C39 C40 4.8(18) . .
C37 C42 C43 C44 -0.7(10) . .
C38 C37 C42 C41 -0.1(9) . .
C38 C37 C42 C43 -178.5(6) . .
C38 C39 C40 C41 -1.3(18) . .
C39 C40 C41 C42 -3.1(12) . .
C40 C41 C42 C37 3.6(11) . .
C40 C41 C42 C43 -178.0(8) . .
C41 C42 C43 C44 -179.1(7) . .
C42 C37 C38 C39 -3.9(11) . .
C42 C43 C44 C31 -178.9(8) . .
C42 C43 C44 C35 1.2(11) . .
C44 C31 C32 C33 2.6(18) . .
C44 C35 C36 C37 -1.2(9) . .
Cl4 Cl2 C45 Cl1 -6.4(13) 3_676 .
Cl4 Cl2 C45 Cl3 -128.6(6) 3_676 .
